data_4318899
loop_
_publ_author_name
'Richard D. Adams'
'O-Sung Kwon'
'Mark D. Smith'

_publ_section_title
;
 Disulfides of Manganese Carbonyl. Synthesis of Mn2(CO)7(\m-S2) and Its
 Reactions with Tertiary Phosphines and Arsines
;
_journal_name_full 'Inorganic Chemistry'
_journal_page_first 6281
_journal_page_last 6290
_journal_paper_doi 10.1021/ic0203670
_journal_volume 41
_journal_year 2002
_chemical_formula_sum 'C30 H22 As2 Mn4 O14 S4'
_chemical_formula_weight 1104.32
_chemical_name_systematic
;
  ?
;
_space_group_IT_number 15
_symmetry_cell_setting monoclinic
_symmetry_space_group_name_Hall '-C 2yc'
_symmetry_space_group_name_H-M 'C 1 2/c 1'
_atom_sites_solution_hydrogens geom
_atom_sites_solution_primary direct
_atom_sites_solution_secondary difmap
_audit_creation_method SHELXL-97
_cell_angle_alpha 90.00
_cell_angle_beta 108.5510(10)
_cell_angle_gamma 90.00
_cell_formula_units_Z 4
_cell_length_a 29.1471(13)
_cell_length_b 10.1212(4)
_cell_length_c 14.7477(6)
_cell_measurement_reflns_used 1885
_cell_measurement_temperature 296(2)
_cell_measurement_theta_max 21.47
_cell_measurement_theta_min 2.46
_cell_volume 4124.6(3)
_computing_cell_refinement 'SAINT+ NT V6.02a (Bruker, 1998)'
_computing_data_collection 'SMART NT V5.619 (Bruker, 2000)'
_computing_data_reduction 'SAINT+ NT V6.02a'
_computing_molecular_graphics 'SHELXTL V5.1 (Sheldrick, 1997)'
_computing_publication_material 'SHELXTL V5.1'
_computing_structure_refinement 'SHELXL-97 (Sheldrick, 1997)'
_computing_structure_solution 'SHELXS-97 (Sheldrick, 1990)'
_diffrn_ambient_temperature 296(2)
_diffrn_measured_fraction_theta_full 0.999
_diffrn_measured_fraction_theta_max 0.999
_diffrn_measurement_device_type 'Bruker SMART APEX CCD diffractometer'
_diffrn_measurement_method 'omega scans'
_diffrn_radiation_monochromator graphite
_diffrn_radiation_source 'fine-focus sealed tube'
_diffrn_radiation_type MoK\a
_diffrn_radiation_wavelength 0.71073
_diffrn_reflns_av_R_equivalents 0.0420
_diffrn_reflns_av_sigmaI/netI 0.0436
_diffrn_reflns_limit_h_max 27
_diffrn_reflns_limit_h_min -33
_diffrn_reflns_limit_k_max 11
_diffrn_reflns_limit_k_min -11
_diffrn_reflns_limit_l_max 16
_diffrn_reflns_limit_l_min -17
_diffrn_reflns_number 11525
_diffrn_reflns_theta_full 24.41
_diffrn_reflns_theta_max 24.41
_diffrn_reflns_theta_min 1.47
_diffrn_standards_decay_% <1
_exptl_absorpt_coefficient_mu 3.051
_exptl_absorpt_correction_T_max 1
_exptl_absorpt_correction_T_min 0.865941
_exptl_absorpt_correction_type SADABS
_exptl_absorpt_process_details '(SADABS, Bruker, 1997)'
_exptl_crystal_colour yellow
_exptl_crystal_density_diffrn 1.778
_exptl_crystal_density_method 'not measured'
_exptl_crystal_description block
_exptl_crystal_F_000 2176
_exptl_crystal_size_max 0.15
_exptl_crystal_size_mid 0.10
_exptl_crystal_size_min 0.04
_refine_diff_density_max 0.442
_refine_diff_density_min -0.290
_refine_diff_density_rms 0.081
_refine_ls_extinction_method none
_refine_ls_goodness_of_fit_ref 1.002
_refine_ls_hydrogen_treatment mixed
_refine_ls_matrix_type full
_refine_ls_number_parameters 246
_refine_ls_number_reflns 3399
_refine_ls_number_restraints 0
_refine_ls_restrained_S_all 1.002
_refine_ls_R_factor_all 0.0568
_refine_ls_R_factor_gt 0.0386
_refine_ls_shift/su_max 0.001
_refine_ls_shift/su_mean 0.000
_refine_ls_structure_factor_coef Fsqd
_refine_ls_weighting_details 'calc w=1/[\s^2^(Fo^2^)+(0.0425P)^2^+0.0000P] where P=(Fo^2^+2Fc^2^)/3'
_refine_ls_weighting_scheme calc
_refine_ls_wR_factor_gt 0.0802
_refine_ls_wR_factor_ref 0.0871
_reflns_number_gt 2577
_reflns_number_total 3399
_reflns_threshold_expression >2sigma(I)
_cod_data_source_file ic0203670_06.cif
_cod_data_source_block Mn4(CO)14S4(AsMe2Ph)2
_cod_depositor_comments
;
The following automatic conversions were performed:

'_symmetry_cell_setting' value 'Monoclinic' changed to 'monoclinic'
according to the built-in table from CIF Core dictionary named
'cif_core.dic' version 2.4.1 from 2010-06-29.

Automatic conversion script
Id: cif_fix_values 1646 2011-03-28 12:23:43Z adriana 
;
_cod_database_code 4318899

loop_
_symmetry_equiv_pos_as_xyz
'x, y, z'
'-x, y, -z+1/2'
'x+1/2, y+1/2, z'
'-x+1/2, y+1/2, -z+1/2'
'-x, -y, -z'
'x, -y, z-1/2'
'-x+1/2, -y+1/2, -z'
'x+1/2, -y+1/2, z-1/2'

loop_
_atom_site_label
_atom_site_type_symbol
_atom_site_fract_x
_atom_site_fract_y
_atom_site_fract_z
_atom_site_U_iso_or_equiv
_atom_site_adp_type
_atom_site_occupancy
_atom_site_symmetry_multiplicity
_atom_site_calc_flag
_atom_site_refinement_flags
_atom_site_disorder_assembly
_atom_site_disorder_group
Mn1 Mn 0.04688(2) 1.10652(6) 0.48013(4) 0.04414(19) Uani 1 1 d . . .
Mn2 Mn 0.14061(2) 0.78842(6) 0.53620(4) 0.04701(19) Uani 1 1 d . . .
S1 S -0.03789(4) 1.05611(11) 0.41018(7) 0.0464(3) Uani 1 1 d . . .
S2 S 0.06135(4) 0.88016(10) 0.47864(7) 0.0457(3) Uani 1 1 d . . .
As1 As 0.114522(18) 0.67083(4) 0.38472(3) 0.05263(17) Uani 1 1 d . . .
C10 C 0.05399(19) 1.1660(4) 0.3718(3) 0.0603(13) Uani 1 1 d . . .
C11 C 0.10784(19) 1.1535(4) 0.5419(3) 0.0539(12) Uani 1 1 d . . .
C12 C 0.03000(18) 1.2639(4) 0.5127(3) 0.0552(12) Uani 1 1 d . . .
C20 C 0.15561(17) 0.8810(5) 0.6480(3) 0.0565(12) Uani 1 1 d . . .
C21 C 0.16293(18) 0.9227(5) 0.4752(3) 0.0551(12) Uani 1 1 d . . .
C22 C 0.1990(2) 0.7091(5) 0.5690(3) 0.0590(12) Uani 1 1 d . . .
C23 C 0.11389(19) 0.6563(5) 0.5924(3) 0.0594(13) Uani 1 1 d . . .
C50 C 0.16193(18) 0.5600(5) 0.3579(3) 0.0617(13) Uani 1 1 d . . .
C51 C 0.1726(2) 0.4397(6) 0.4022(5) 0.099(2) Uani 1 1 d . . .
H51 H 0.1570 0.4125 0.4450 0.119 Uiso 1 1 calc R . .
C52 C 0.2072(3) 0.3574(8) 0.3828(7) 0.125(3) Uani 1 1 d . . .
H52 H 0.2144 0.2748 0.4114 0.150 Uiso 1 1 calc R . .
C53 C 0.2295(3) 0.4015(10) 0.3216(7) 0.126(3) Uani 1 1 d . . .
H53 H 0.2530 0.3481 0.3097 0.151 Uiso 1 1 calc R . .
C54 C 0.2197(3) 0.5186(10) 0.2768(6) 0.122(3) Uani 1 1 d . . .
H54 H 0.2355 0.5444 0.2339 0.147 Uiso 1 1 calc R . .
C55 C 0.1861(2) 0.5993(6) 0.2952(4) 0.0864(17) Uani 1 1 d . . .
H55 H 0.1794 0.6812 0.2653 0.104 Uiso 1 1 calc R . .
C56 C 0.0609(2) 0.5525(6) 0.3633(4) 0.0897(18) Uani 1 1 d . . .
H56A H 0.0557 0.5072 0.3036 0.135 Uiso 1 1 calc R . .
H56B H 0.0324 0.6016 0.3611 0.135 Uiso 1 1 calc R . .
H56C H 0.0677 0.4891 0.4143 0.135 Uiso 1 1 calc R . .
C57 C 0.0908(3) 0.7827(5) 0.2733(3) 0.101(2) Uani 1 1 d . . .
H57A H 0.1164 0.8391 0.2687 0.151 Uiso 1 1 calc R . .
H57B H 0.0646 0.8358 0.2790 0.151 Uiso 1 1 calc R . .
H57C H 0.0797 0.7287 0.2170 0.151 Uiso 1 1 calc R . .
O10 O 0.06044(17) 1.2061(4) 0.3035(3) 0.0978(13) Uani 1 1 d . . .
O11 O 0.14600(14) 1.1947(3) 0.5800(3) 0.0815(11) Uani 1 1 d . . .
O12 O 0.02151(15) 1.3679(3) 0.5344(3) 0.0854(12) Uani 1 1 d . . .
O20 O 0.16502(13) 0.9363(4) 0.7182(2) 0.0822(11) Uani 1 1 d . . .
O21 O 0.17661(15) 1.0034(3) 0.4379(3) 0.0850(11) Uani 1 1 d . . .
O22 O 0.23646(14) 0.6599(4) 0.5896(3) 0.0823(11) Uani 1 1 d . . .
O23 O 0.09794(15) 0.5798(4) 0.6276(3) 0.0934(13) Uani 1 1 d . . .

loop_
_atom_site_aniso_label
_atom_site_aniso_U_11
_atom_site_aniso_U_22
_atom_site_aniso_U_33
_atom_site_aniso_U_23
_atom_site_aniso_U_13
_atom_site_aniso_U_12
Mn1 0.0469(4) 0.0421(4) 0.0458(4) -0.0005(3) 0.0181(3) 0.0005(3)
Mn2 0.0462(4) 0.0500(4) 0.0459(4) 0.0001(3) 0.0163(3) 0.0054(3)
S1 0.0479(7) 0.0494(6) 0.0425(6) 0.0025(5) 0.0151(5) 0.0037(5)
S2 0.0450(7) 0.0443(6) 0.0491(6) -0.0021(5) 0.0170(5) 0.0036(5)
As1 0.0600(3) 0.0525(3) 0.0470(3) -0.0022(2) 0.0192(2) 0.0045(2)
C10 0.069(4) 0.056(3) 0.061(3) -0.007(2) 0.029(3) -0.008(3)
C11 0.056(3) 0.047(3) 0.064(3) -0.002(2) 0.026(3) 0.001(3)
C12 0.055(3) 0.045(3) 0.071(3) 0.005(2) 0.027(2) 0.004(2)
C20 0.048(3) 0.066(3) 0.056(3) -0.004(2) 0.017(2) 0.004(2)
C21 0.054(3) 0.058(3) 0.059(3) -0.003(2) 0.025(2) 0.005(3)
C22 0.060(3) 0.065(3) 0.053(3) 0.002(2) 0.019(2) 0.007(3)
C23 0.057(3) 0.063(3) 0.056(3) 0.006(2) 0.014(2) 0.003(3)
C50 0.056(3) 0.064(3) 0.063(3) -0.021(3) 0.016(3) 0.001(3)
C51 0.103(5) 0.074(4) 0.119(5) -0.007(4) 0.034(4) 0.025(4)
C52 0.121(8) 0.094(5) 0.145(7) -0.027(5) 0.019(6) 0.022(5)
C53 0.071(5) 0.138(8) 0.152(9) -0.061(7) 0.012(5) 0.028(6)
C54 0.070(5) 0.180(8) 0.126(7) -0.074(6) 0.045(5) -0.020(6)
C55 0.071(4) 0.105(4) 0.097(4) -0.027(4) 0.045(3) -0.013(4)
C56 0.066(4) 0.111(4) 0.101(4) -0.041(4) 0.040(3) -0.024(4)
C57 0.154(7) 0.092(4) 0.049(3) 0.012(3) 0.022(4) 0.034(4)
O10 0.137(4) 0.104(3) 0.067(2) -0.001(2) 0.054(3) -0.028(3)
O11 0.055(2) 0.085(3) 0.101(3) -0.024(2) 0.019(2) -0.014(2)
O12 0.092(3) 0.0447(19) 0.135(3) -0.006(2) 0.059(3) 0.001(2)
O20 0.077(3) 0.108(3) 0.058(2) -0.025(2) 0.0175(19) 0.001(2)
O21 0.096(3) 0.075(2) 0.100(3) 0.007(2) 0.053(2) -0.008(2)
O22 0.059(3) 0.098(3) 0.086(3) 0.004(2) 0.018(2) 0.029(2)
O23 0.092(3) 0.097(3) 0.086(3) 0.031(2) 0.020(2) -0.019(3)

loop_
_atom_type_symbol
_atom_type_description
_atom_type_scat_dispersion_real
_atom_type_scat_dispersion_imag
_atom_type_scat_source
C C 0.0033 0.0016 'International Tables Vol C Tables 4.2.6.8 and 6.1.1.4'
H H 0.0000 0.0000 'International Tables Vol C Tables 4.2.6.8 and 6.1.1.4'
O O 0.0106 0.0060 'International Tables Vol C Tables 4.2.6.8 and 6.1.1.4'
S S 0.1246 0.1234 'International Tables Vol C Tables 4.2.6.8 and 6.1.1.4'
Mn Mn 0.3368 0.7283 'International Tables Vol C Tables 4.2.6.8 and 6.1.1.4'
As As 0.0499 2.0058 'International Tables Vol C Tables 4.2.6.8 and 6.1.1.4'

loop_
_geom_angle_atom_site_label_1
_geom_angle_atom_site_label_2
_geom_angle_atom_site_label_3
_geom_angle
_geom_angle_site_symmetry_1
_geom_angle_site_symmetry_3
_geom_angle_publ_flag
C12 Mn1 C10 93.5(2) . . ?
C12 Mn1 C11 86.5(2) . . ?
C10 Mn1 C11 89.2(2) . . ?
C12 Mn1 S2 161.75(15) . . ?
C10 Mn1 S2 104.55(15) . . ?
C11 Mn1 S2 96.48(14) . . ?
C12 Mn1 S1 109.65(15) . 5_576 ?
C10 Mn1 S1 156.00(15) . 5_576 ?
C11 Mn1 S1 98.29(14) . 5_576 ?
S2 Mn1 S1 52.12(4) . 5_576 ?
C12 Mn1 S1 88.34(16) . . ?
C10 Mn1 S1 94.80(17) . . ?
C11 Mn1 S1 173.66(14) . . ?
S2 Mn1 S1 87.24(4) . . ?
S1 Mn1 S1 79.92(4) 5_576 . ?
C22 Mn2 C20 93.0(2) . . ?
C22 Mn2 C21 90.5(2) . . ?
C20 Mn2 C21 92.4(2) . . ?
C22 Mn2 C23 93.1(2) . . ?
C20 Mn2 C23 88.9(2) . . ?
C21 Mn2 C23 176.1(2) . . ?
C22 Mn2 S2 174.26(15) . . ?
C20 Mn2 S2 92.76(15) . . ?
C21 Mn2 S2 89.53(15) . . ?
C23 Mn2 S2 86.74(15) . . ?
C22 Mn2 As1 91.22(15) . . ?
C20 Mn2 As1 175.77(15) . . ?
C21 Mn2 As1 88.20(14) . . ?
C23 Mn2 As1 90.27(14) . . ?
S2 Mn2 As1 83.04(3) . . ?
S2 S1 Mn1 62.71(4) 5_576 5_576 ?
S2 S1 Mn1 98.45(5) 5_576 . ?
Mn1 S1 Mn1 100.08(4) 5_576 . ?
S1 S2 Mn1 65.16(4) 5_576 . ?
S1 S2 Mn2 111.50(6) 5_576 . ?
Mn1 S2 Mn2 122.53(5) . . ?
C56 As1 C50 101.8(2) . . ?
C56 As1 C57 100.0(3) . . ?
C50 As1 C57 104.7(2) . . ?
C56 As1 Mn2 117.30(16) . . ?
C50 As1 Mn2 116.18(14) . . ?
C57 As1 Mn2 114.66(17) . . ?
O10 C10 Mn1 177.3(5) . . ?
O11 C11 Mn1 174.2(4) . . ?
O12 C12 Mn1 176.4(4) . . ?
O20 C20 Mn2 178.7(4) . . ?
O21 C21 Mn2 179.5(4) . . ?
O22 C22 Mn2 179.2(5) . . ?
O23 C23 Mn2 178.3(5) . . ?
C51 C50 C55 119.0(5) . . ?
C51 C50 As1 119.4(5) . . ?
C55 C50 As1 121.5(4) . . ?
C50 C51 C52 120.0(7) . . ?
C53 C52 C51 118.1(8) . . ?
C54 C53 C52 123.4(9) . . ?
C53 C54 C55 118.9(8) . . ?
C54 C55 C50 120.6(7) . . ?

loop_
_geom_bond_atom_site_label_1
_geom_bond_atom_site_label_2
_geom_bond_distance
_geom_bond_site_symmetry_2
_geom_bond_publ_flag
Mn1 C12 1.778(5) . ?
Mn1 C10 1.780(5) . ?
Mn1 C11 1.784(5) . ?
Mn1 S2 2.3309(12) . ?
Mn1 S1 2.3801(12) 5_576 ?
Mn1 S1 2.4100(13) . ?
Mn2 C22 1.803(6) . ?
Mn2 C20 1.824(5) . ?
Mn2 C21 1.857(5) . ?
Mn2 C23 1.869(5) . ?
Mn2 S2 2.3816(13) . ?
Mn2 As1 2.4299(8) . ?
S1 S2 2.0701(15) 5_576 ?
S1 Mn1 2.3801(12) 5_576 ?
S2 S1 2.0701(15) 5_576 ?
As1 C56 1.914(5) . ?
As1 C50 1.916(5) . ?
As1 C57 1.933(5) . ?
C10 O10 1.155(5) . ?
C11 O11 1.153(5) . ?
C12 O12 1.150(5) . ?
C20 O20 1.131(5) . ?
C21 O21 1.126(5) . ?
C22 O22 1.150(5) . ?
C23 O23 1.113(5) . ?
C50 C51 1.370(7) . ?
C50 C55 1.387(7) . ?
C51 C52 1.405(9) . ?
C52 C53 1.346(11) . ?
C53 C54 1.343(10) . ?
C54 C55 1.367(8) . ?
